data_4330869
loop_
_publ_author_name
'Alexey Y. Timoshkin'
'Michael Bodensteiner'
'Tatiana N. Sevastianova'
'Anna S. Lisovenko'
'Elena I. Davydova'
'Manfred Scheer'
'Christian Gra\&sl'
'Alina V. Butlak'

_publ_section_title
;
 Do Solid-State Structures Reflect Lewis Acidity Trends of Heavier Group
 13 Trihalides? Experimental and Theoretical Case Study
;
_journal_name_full 'Inorganic Chemistry'
_journal_page_first 11602
_journal_page_last 11611
_journal_paper_doi 10.1021/ic301507c
_journal_volume 51
_journal_year 2012
_chemical_compound_source 'see text'
_chemical_formula_moiety 'C5 H5 Al Br3 N'
_chemical_formula_sum 'C5 H5 Al Br3 N'
_chemical_formula_weight 345.78
_chemical_name_systematic ?
_space_group_IT_number 14
_symmetry_cell_setting monoclinic
_symmetry_Int_Tables_number 14
_symmetry_space_group_name_Hall '-P 2yn'
_symmetry_space_group_name_H-M 'P 1 21/n 1'
_atom_sites_solution_hydrogens geom
_atom_sites_solution_primary direct
_atom_sites_solution_secondary difmap
_cell_angle_alpha 90
_cell_angle_beta 102.537(2)
_cell_angle_gamma 90
_cell_formula_units_Z 4
_cell_length_a 6.6643(1)
_cell_length_b 16.1144(3)
_cell_length_c 9.3934(2)
_cell_measurement_reflns_used 3370
_cell_measurement_temperature 123(1)
_cell_measurement_theta_max 66.4980
_cell_measurement_theta_min 4.8188
_cell_volume 984.72(3)
_computing_cell_refinement
;
CrysAlisPro, Agilent Technologies,
Version 1.171.35.19 (release 27-10-2011 CrysAlis171 .NET)
(compiled Oct 27 2011,15:02:11)
;
_computing_data_collection
;
CrysAlisPro, Agilent Technologies,
Version 1.171.35.19 (release 27-10-2011 CrysAlis171 .NET)
(compiled Oct 27 2011,15:02:11)
;
_computing_data_reduction
;
CrysAlisPro, Agilent Technologies,
Version 1.171.35.19 (release 27-10-2011 CrysAlis171 .NET)
(compiled Oct 27 2011,15:02:11)
;
_computing_molecular_graphics 'PLATON (Spek, 1990)'
_computing_publication_material 'PLATON (Spek, 2003)'
_computing_structure_refinement 'SHELXL-97 (Sheldrick, 1997)'
_computing_structure_solution 'SIR-97 (Altomare, 1999)'
_diffrn_ambient_temperature 123(1)
_diffrn_detector_area_resol_mean 10.5431
_diffrn_measured_fraction_theta_full 0.987
_diffrn_measured_fraction_theta_max 0.987
_diffrn_measurement_device_type 'Xcalibur, Ruby, Gemini ultra'
_diffrn_measurement_method '\w scans'
_diffrn_radiation_monochromator mirrors
_diffrn_radiation_probe x-ray
_diffrn_radiation_source 'Enhance Ultra (Cu) x-ray Source'
_diffrn_radiation_type CuK\a
_diffrn_radiation_wavelength 1.54178
_diffrn_reflns_av_R_equivalents 0.0408
_diffrn_reflns_av_sigmaI/netI 0.0322
_diffrn_reflns_limit_h_max 7
_diffrn_reflns_limit_h_min -7
_diffrn_reflns_limit_k_max 17
_diffrn_reflns_limit_k_min -18
_diffrn_reflns_limit_l_max 8
_diffrn_reflns_limit_l_min -11
_diffrn_reflns_number 5559
_diffrn_reflns_reduction_process
;
;
_diffrn_reflns_theta_full 66.60
_diffrn_reflns_theta_max 66.60
_diffrn_reflns_theta_min 5.49
_exptl_absorpt_coefficient_mu 15.536
_exptl_absorpt_correction_T_max 0.699
_exptl_absorpt_correction_T_min 0.250
_exptl_absorpt_correction_type analytical
_exptl_absorpt_process_details
;
CrysAlisPro, Agilent Technologies,
Version 1.171.35.19 (release 27-10-2011 CrysAlis171 .NET)
(compiled Oct 27 2011,15:02:11)
Analytical numeric absorption correction using a multifaceted crystal
model based on expressions derived by R.C. Clark & J.S. Reid.
;
_exptl_crystal_colour colourless
_exptl_crystal_density_diffrn 2.332
_exptl_crystal_density_method 'Not Measured'
_exptl_crystal_description block
_exptl_crystal_F_000 640
_exptl_crystal_size_max 0.18
_exptl_crystal_size_mid 0.12
_exptl_crystal_size_min 0.03
_refine_diff_density_max 0.410
_refine_diff_density_min -0.558
_refine_diff_density_rms 0.127
_refine_ls_extinction_method none
_refine_ls_goodness_of_fit_ref 1.032
_refine_ls_hydrogen_treatment constr
_refine_ls_matrix_type full
_refine_ls_number_parameters 91
_refine_ls_number_reflns 1709
_refine_ls_number_restraints 0
_refine_ls_restrained_S_all 1.032
_refine_ls_R_factor_all 0.0273
_refine_ls_R_factor_gt 0.0233
_refine_ls_shift/su_max 0.000
_refine_ls_shift/su_mean 0.000
_refine_ls_structure_factor_coef Fsqd
_refine_ls_weighting_details 'calc w=1/[\s^2^(Fo^2^)+(0.0225P)^2^]         where P=(Fo^2^+2Fc^2^)/3'
_refine_ls_weighting_scheme calc
_refine_ls_wR_factor_gt 0.0527
_refine_ls_wR_factor_ref 0.0549
_reflns_number_gt 1523
_reflns_number_total 1709
_reflns_threshold_expression >2\s(i)
_cod_data_source_file ic301507c_si_002_09.cif
_cod_data_source_block Al3py
_cod_original_sg_symbol_H-M 'P 21/n'
_cod_database_code 4330869

loop_
_symmetry_equiv_pos_site_id
_symmetry_equiv_pos_as_xyz
1 x,y,z
2 1/2-x,1/2+y,1/2-z
3 -x,-y,-z
4 1/2+x,1/2-y,1/2+z

loop_
_atom_site_aniso_label
_atom_site_aniso_U_11
_atom_site_aniso_U_22
_atom_site_aniso_U_33
_atom_site_aniso_U_23
_atom_site_aniso_U_13
_atom_site_aniso_U_12
Br1 0.0268(2) 0.0282(2) 0.0230(2) -0.0034(2) 0.0032(1) -0.0035(1)
Br2 0.0317(2) 0.0314(2) 0.0256(2) 0.0093(2) 0.0106(2) 0.0053(2)
Br3 0.0181(2) 0.0276(2) 0.0386(2) -0.0049(2) 0.0083(1) 0.0019(1)
Al1 0.0176(5) 0.0196(5) 0.0193(5) 0.0003(4) 0.0055(4) 0.0010(4)
N1 0.0182(13) 0.0223(14) 0.0161(14) 0.0012(11) 0.0042(10) 0.0010(11)
C1 0.0233(17) 0.0291(19) 0.0232(18) 0.0025(15) 0.0079(14) 0.0020(14)
C2 0.0285(18) 0.0252(19) 0.030(2) 0.0074(16) 0.0073(15) -0.0018(14)
C3 0.0283(18) 0.0210(18) 0.037(2) -0.0020(16) 0.0047(15) -0.0005(14)
C4 0.0249(17) 0.0248(18) 0.0301(19) -0.0032(16) 0.0090(14) 0.0006(14)
C5 0.0201(16) 0.0219(17) 0.0257(18) -0.0010(14) 0.0075(13) 0.0004(13)

loop_
_atom_site_label
_atom_site_type_symbol
_atom_site_thermal_displace_type
_atom_site_fract_x
_atom_site_fract_y
_atom_site_fract_z
_atom_site_occupancy
_atom_site_U_iso_or_equiv
_atom_site_calc_flag
_atom_site_refinement_flags
Br1 Br Uani 0.59759(5) 0.37149(2) 0.43241(4) 1.000 0.0263(1) d .
Br2 Br Uani 0.48554(5) 0.37447(2) 0.02177(4) 1.000 0.0289(1) d .
Br3 Br Uani 0.07210(5) 0.31473(2) 0.22221(4) 1.000 0.0278(1) d .
Al1 Al Uani 0.41437(13) 0.31374(6) 0.22294(10) 1.000 0.0186(3) d .
N1 N Uani 0.4908(4) 0.19791(17) 0.2234(3) 1.000 0.0188(8) d .
C1 C Uani 0.4067(5) 0.1437(2) 0.3037(4) 1.000 0.0248(10) d .
C2 C Uani 0.4482(5) 0.0600(2) 0.3043(4) 1.000 0.0278(11) d .
C3 C Uani 0.5814(5) 0.0305(2) 0.2220(4) 1.000 0.0291(11) d .
C4 C Uani 0.6680(5) 0.0858(2) 0.1415(4) 1.000 0.0261(10) d .
C5 C Uani 0.6208(5) 0.1687(2) 0.1437(4) 1.000 0.0222(10) d .
H1 H Uiso 0.31850 0.16350 0.36020 1.000 0.0300 c R
H2 H Uiso 0.38730 0.02370 0.35930 1.000 0.0330 c R
H3 H Uiso 0.61180 -0.02580 0.22100 1.000 0.0350 c R
H4 H Uiso 0.75830 0.06720 0.08570 1.000 0.0310 c R
H5 H Uiso 0.68010 0.20570 0.08880 1.000 0.0270 c R

loop_
_atom_type_symbol
_atom_type_description
_atom_type_scat_dispersion_real
_atom_type_scat_dispersion_imag
_atom_type_scat_source
C C 0.0181 0.0091 ' International Tables Vol C Tables 4.2.6.8 and 6.1.1.4'
H H 0.0000 0.0000 ' International Tables Vol C Tables 4.2.6.8 and 6.1.1.4'
Al Al 0.2130 0.2455 ' International Tables Vol C Tables 4.2.6.8 and 6.1.1.4'
Br Br -0.6763 1.2805 ' International Tables Vol C Tables 4.2.6.8 and 6.1.1.4'
N N 0.0311 0.0180 ' International Tables Vol C Tables 4.2.6.8 and 6.1.1.4'

loop_
_geom_angle_atom_site_label_1
_geom_angle_atom_site_label_2
_geom_angle_atom_site_label_3
_geom_angle
_geom_angle_publ_flag
Br1 Al1 Br2 111.95(4) yes
Br1 Al1 Br3 110.38(4) yes
Br1 Al1 N1 107.51(9) yes
Br2 Al1 Br3 112.62(4) yes
Br2 Al1 N1 108.40(9) yes
Br3 Al1 N1 105.64(9) yes
Al1 N1 C1 118.9(2) yes
Al1 N1 C5 122.5(2) yes
C1 N1 C5 118.6(3) yes
N1 C1 C2 121.9(3) yes
C1 C2 C3 119.2(3) no
C2 C3 C4 118.8(3) no
C3 C4 C5 119.8(3) no
N1 C5 C4 121.7(3) yes
N1 C1 H1 119.00 no
C2 C1 H1 119.00 no
C1 C2 H2 120.00 no
C3 C2 H2 120.00 no
C2 C3 H3 121.00 no
C4 C3 H3 121.00 no
C3 C4 H4 120.00 no
C5 C4 H4 120.00 no
N1 C5 H5 119.00 no
C4 C5 H5 119.00 no

loop_
_geom_bond_atom_site_label_1
_geom_bond_atom_site_label_2
_geom_bond_distance
_geom_bond_publ_flag
Br1 Al1 2.2772(10) yes
Br2 Al1 2.2677(10) yes
Br3 Al1 2.2796(10) yes
Al1 N1 1.935(3) yes
N1 C1 1.353(4) yes
N1 C5 1.347(4) yes
C1 C2 1.377(5) no
C2 C3 1.382(5) no
C3 C4 1.374(5) no
C4 C5 1.374(5) no
C1 H1 0.9300 no
C2 H2 0.9300 no
C3 H3 0.9300 no
C4 H4 0.9300 no
C5 H5 0.9300 no

loop_
_geom_torsion_atom_site_label_1
_geom_torsion_atom_site_label_2
_geom_torsion_atom_site_label_3
_geom_torsion_atom_site_label_4
_geom_torsion
_geom_torsion_publ_flag
Br1 Al1 N1 C1 79.4(3) no
Br2 Al1 N1 C1 -159.4(2) no
Br3 Al1 N1 C1 -38.5(3) no
Br1 Al1 N1 C5 -102.4(3) no
Br2 Al1 N1 C5 18.8(3) no
Br3 Al1 N1 C5 139.7(3) no
Al1 N1 C1 C2 177.4(3) no
C5 N1 C1 C2 -0.9(5) no
Al1 N1 C5 C4 -177.8(3) no
C1 N1 C5 C4 0.5(5) no
N1 C1 C2 C3 0.8(5) no
C1 C2 C3 C4 -0.2(5) no
C2 C3 C4 C5 -0.2(5) no
C3 C4 C5 N1 0.1(5) no
